data_7702466
loop_
_publ_author_name
'Rice, Craig R.'
'W\"orl, Stefan'
'Jeffery, John C.'
'Paul, Rowena L.'
'Ward, Michael D.'

_publ_section_title
;
 New multidentate ligands for supramolecular coordination chemistry:
 double and triple helical complexes of ligands containing pyridyl and
 thiazolyl donor units
;
_journal_issue 5
_journal_name_full 'Journal of the Chemical Society, Dalton Transactions'
_journal_page_first 550
_journal_paper_doi 10.1039/b007922g
_journal_year 2001
_chemical_formula_sum 'C52 H42 Cl4 N16 O24 S6 Zn2'
_chemical_formula_weight 1739.92
_space_group_IT_number 15
_space_group_name_Hall '-C 2yc'
_space_group_name_H-M_alt 'C 1 2/c 1'
_symmetry_cell_setting monoclinic
_symmetry_space_group_name_H-M 'C 1 2/c 1'
_atom_sites_solution_hydrogens geom
_atom_sites_solution_primary direct
_atom_sites_solution_secondary difmap
_audit_creation_method SHELXL-97
_cell_angle_alpha 90.00
_cell_angle_beta 99.357(19)
_cell_angle_gamma 90.00
_cell_formula_units_Z 4
_cell_length_a 13.329(3)
_cell_length_b 23.158(3)
_cell_length_c 22.379(3)
_cell_measurement_temperature 173(2)
_cell_volume 6816(2)
_computing_structure_refinement 'SHELXL-97 (Sheldrick, 1997)'
_computing_structure_solution 'SHELXS-97 (Sheldrick, 1997)'
_diffrn_ambient_temperature 173(2)
_diffrn_measured_fraction_theta_full 0.995
_diffrn_measured_fraction_theta_max 0.995
_diffrn_measurement_device 'Siemens SMART Area Detector'
_diffrn_measurement_method '\w rotation with narrow frames (0.3 degrees)'_diffrn_detector_area_resol_mean  ? '
_diffrn_radiation_monochromator graphite
_diffrn_radiation_source 'fine-focus sealed tube'
_diffrn_radiation_type MoK\a
_diffrn_radiation_wavelength 0.71073
_diffrn_reflns_av_R_equivalents 0.0251
_diffrn_reflns_av_sigmaI/netI 0.0344
_diffrn_reflns_limit_h_max 17
_diffrn_reflns_limit_h_min -17
_diffrn_reflns_limit_k_max 27
_diffrn_reflns_limit_k_min -30
_diffrn_reflns_limit_l_max 27
_diffrn_reflns_limit_l_min -29
_diffrn_reflns_number 21828
_diffrn_reflns_theta_full 27.49
_diffrn_reflns_theta_max 27.49
_diffrn_reflns_theta_min 1.76
_exptl_absorpt_coefficient_mu 1.135
_exptl_absorpt_correction_T_max 0.71
_exptl_absorpt_correction_T_min 0.50
_exptl_absorpt_correction_type 'Empirical, pseudo-azimuthal scan (SADABS)'
_exptl_crystal_colour colourless
_exptl_crystal_density_diffrn 1.696
_exptl_crystal_density_method 'not measured'
_exptl_crystal_description block
_exptl_crystal_F_000 3528
_exptl_crystal_size_max 0.6
_exptl_crystal_size_mid 0.45
_exptl_crystal_size_min 0.3
_refine_diff_density_max 1.918
_refine_diff_density_min -1.155
_refine_diff_density_rms 0.133
_refine_ls_extinction_method none
_refine_ls_goodness_of_fit_ref 1.078
_refine_ls_hydrogen_treatment mixed
_refine_ls_matrix_type full
_refine_ls_number_parameters 515
_refine_ls_number_reflns 7794
_refine_ls_number_restraints 189
_refine_ls_restrained_S_all 1.120
_refine_ls_R_factor_all 0.0971
_refine_ls_R_factor_gt 0.0772
_refine_ls_shift/su_max 0.041
_refine_ls_shift/su_mean 0.006
_refine_ls_structure_factor_coef Fsqd
_refine_ls_weighting_details 'calc w=1/[\s^2^(Fo^2^)+(0.1852P)^2^+0.0000P] where P=(Fo^2^+2Fc^2^)/3'
_refine_ls_weighting_scheme calc
_refine_ls_wR_factor_gt 0.2483
_refine_ls_wR_factor_ref 0.2630
_reflns_number_gt 5451
_reflns_number_total 7794
_reflns_threshold_expression >2sigma(I)
_cod_data_source_file b007922g.txt
_cod_data_source_block inxs0
_cod_original_cell_volume 6815.9(19)
_cod_original_sg_symbol_H-M C2/c
_cod_database_code 7702466

loop_
_symmetry_equiv_pos_as_xyz
'x, y, z'
'-x, y, -z+1/2'
'x+1/2, y+1/2, z'
'-x+1/2, y+1/2, -z+1/2'
'-x, -y, -z'
'x, -y, z-1/2'
'-x+1/2, -y+1/2, -z'
'x+1/2, -y+1/2, z-1/2'

loop_
_atom_site_label
_atom_site_type_symbol
_atom_site_fract_x
_atom_site_fract_y
_atom_site_fract_z
_atom_site_U_iso_or_equiv
_atom_site_adp_type
_atom_site_occupancy
_atom_site_symmetry_multiplicity
_atom_site_calc_flag
_atom_site_refinement_flags
Zn1 Zn 0.17463(4) 0.12490(2) 0.76521(2) 0.0388(2) Uani 1 1 d .
N11 N 0.0975(3) 0.05139(15) 0.79998(17) 0.0374(8) Uani 1 1 d .
C12 C 0.0279(4) 0.04257(19) 0.8386(2) 0.0411(11) Uani 1 1 d .
C13 C 0.0164(5) -0.0136(2) 0.8544(3) 0.0541(14) Uani 1 1 d .
H13 H -0.0283 -0.0266 0.8794 0.065 Uiso 1 1 calc R
S14 S 0.09731(14) -0.05679(6) 0.82113(8) 0.0606(4) Uani 1 1 d .
C15 C 0.1411(4) 0.00192(19) 0.7879(2) 0.0433(11) Uani 1 1 d .
N21 N 0.2620(3) 0.05305(19) 0.7411(2) 0.0485(10) Uani 1 1 d .
C22 C 0.2239(4) 0.0007(2) 0.7516(2) 0.0451(11) Uani 1 1 d .
C23 C 0.2613(5) -0.0496(2) 0.7305(3) 0.0556(14) Uani 1 1 d .
H23 H 0.2324 -0.0850 0.7373 0.067 Uiso 1 1 calc R
C24 C 0.3415(5) -0.0466(3) 0.6993(3) 0.0686(18) Uani 1 1 d .
H24 H 0.3679 -0.0799 0.6847 0.082 Uiso 1 1 calc R
C25 C 0.3822(5) 0.0065(3) 0.6902(3) 0.0662(17) Uani 1 1 d .
H25 H 0.4376 0.0093 0.6699 0.079 Uiso 1 1 calc R
C26 C 0.3406(4) 0.0559(3) 0.7110(3) 0.0582(14) Uani 1 1 d .
H26 H 0.3680 0.0917 0.7040 0.070 Uiso 1 1 calc R
N31 N 0.0956(3) 0.19604(15) 0.80306(17) 0.0364(8) Uani 1 1 d .
C32 C 0.1388(4) 0.2076(2) 0.8587(2) 0.0458(12) Uani 1 1 d .
S33 S 0.10052(13) 0.27132(6) 0.88742(6) 0.0589(4) Uani 1 1 d .
C34 C 0.0223(4) 0.2836(2) 0.8208(2) 0.0491(12) Uani 1 1 d .
H34 H -0.0187 0.3160 0.8125 0.059 Uiso 1 1 calc R
C35 C 0.0278(4) 0.23915(18) 0.7806(2) 0.0372(10) Uani 1 1 d .
N41 N 0.2581(4) 0.13314(18) 0.8562(2) 0.0535(12) Uani 1 1 d .
C42 C 0.2177(4) 0.1700(2) 0.8916(3) 0.0522(14) Uani 1 1 d .
C43 C 0.2456(6) 0.1716(3) 0.9538(3) 0.074(2) Uani 1 1 d .
H43 H 0.2148 0.1967 0.9777 0.089 Uiso 1 1 calc R
C44 C 0.3224(7) 0.1336(3) 0.9793(3) 0.093(3) Uani 1 1 d .
H44 H 0.3443 0.1340 1.0209 0.111 Uiso 1 1 calc R
C45 C 0.3655(7) 0.0962(3) 0.9442(4) 0.097(3) Uani 1 1 d .
H45 H 0.4159 0.0706 0.9612 0.117 Uiso 1 1 calc R
C46 C 0.3319(5) 0.0973(3) 0.8816(3) 0.0685(19) Uani 1 1 d .
H46 H 0.3616 0.0724 0.8569 0.082 Uiso 1 1 calc R
N51 N -0.0935(3) 0.12585(14) 0.82697(17) 0.0348(8) Uani 1 1 d .
C52 C -0.1291(4) 0.1649(2) 0.8602(2) 0.0425(11) Uani 1 1 d .
S53 S -0.08339(16) 0.16186(7) 0.93615(6) 0.0679(5) Uani 1 1 d .
C54 C -0.0077(6) 0.1050(2) 0.9230(2) 0.0592(16) Uani 1 1 d .
H54 H 0.0378 0.0862 0.9526 0.071 Uiso 1 1 calc R
C55 C -0.0239(4) 0.09105(19) 0.8626(2) 0.0399(10) Uani 1 1 d .
N61 N -0.2504(3) 0.19412(18) 0.7775(2) 0.0474(10) Uani 1 1 d .
C62 C -0.2076(4) 0.2061(2) 0.8334(3) 0.0464(12) Uani 1 1 d .
C63 C -0.2320(6) 0.2545(2) 0.8647(3) 0.0671(18) Uani 1 1 d .
H63 H -0.1990 0.2625 0.9037 0.081 Uiso 1 1 calc R
C64 C -0.3079(6) 0.2905(3) 0.8351(4) 0.079(2) Uani 1 1 d .
H64 H -0.3290 0.3223 0.8552 0.094 Uiso 1 1 calc R
C65 C -0.3514(5) 0.2793(3) 0.7768(4) 0.072(2) Uani 1 1 d .
H65 H -0.4005 0.3039 0.7564 0.086 Uiso 1 1 calc R
C66 C -0.3211(5) 0.2305(3) 0.7482(4) 0.0640(16) Uani 1 1 d .
H66 H -0.3500 0.2228 0.7083 0.077 Uiso 1 1 calc R
Cl1 Cl 0.42147(10) 0.91525(6) 0.89749(6) 0.0510(3) Uani 1 1 d DU
O11A O 0.371(2) 0.8989(10) 0.9422(12) 0.238(17) Uani 0.50 1 d PDU
O11B O 0.436(2) 0.8664(8) 0.9291(10) 0.188(11) Uani 0.50 1 d PU
O12 O 0.5219(5) 0.8959(3) 0.8975(3) 0.111(2) Uani 1 1 d DU
O13A O 0.413(2) 0.9040(7) 0.8350(5) 0.177(10) Uani 0.50 1 d PDU
O13B O 0.3545(11) 0.8824(7) 0.8622(16) 0.210(15) Uani 0.50 1 d PU
O14A O 0.4087(9) 0.9729(4) 0.8837(7) 0.092(4) Uani 0.50 1 d PDU
O14B O 0.4615(12) 0.9645(6) 0.9246(9) 0.135(6) Uani 0.50 1 d PU
Cl2 Cl 0.89175(17) 0.84358(8) 0.90103(8) 0.0785(5) Uani 1 1 d DU
O21 O 0.8652(6) 0.7930(3) 0.9265(5) 0.176(5) Uani 1 1 d DU
O22 O 0.8969(15) 0.8443(5) 0.8441(4) 0.380(15) Uani 1 1 d DU
O23 O 0.9940(8) 0.8549(5) 0.9295(6) 0.243(8) Uani 1 1 d DU
O24 O 0.8441(10) 0.8925(4) 0.9183(5) 0.224(6) Uani 1 1 d DU
O103 O 0.8095(7) 0.0235(5) 0.9097(4) 0.170(4) Uani 1 1 d DU
O104 O 0.8696(15) 0.0050(8) 1.0031(6) 0.408(17) Uani 1 1 d DU
O203 O 0.0135(9) 0.6743(6) 0.8536(5) 0.133(5) Uani 0.643(11) 1 d PDU
O204 O 0.1440(7) 0.6397(3) 0.9109(4) 0.138(3) Uani 1 1 d DU
O205 O 0.2186(16) 0.7026(10) 0.9889(8) 0.114(8) Uani 0.357(11) 1 d PU
C101 C 0.7028(15) 0.0197(10) 0.9774(9) 0.245(13) Uani 1 1 d DU
C201 C 0.0571(10) 0.7101(5) 0.9497(5) 0.123(4) Uani 1 1 d DU
N102 N 0.8050(13) 0.0132(5) 0.9627(4) 0.212(9) Uani 1 1 d DU
N202 N 0.0700(7) 0.6692(4) 0.8998(5) 0.077(3) Uani 0.643(11) 1 d PDU
N206 N 0.149(2) 0.6845(8) 0.9548(10) 0.093(8) Uani 0.357(11) 1 d P

loop_
_atom_site_aniso_label
_atom_site_aniso_U_11
_atom_site_aniso_U_22
_atom_site_aniso_U_33
_atom_site_aniso_U_23
_atom_site_aniso_U_13
_atom_site_aniso_U_12
Zn1 0.0418(3) 0.0304(3) 0.0425(3) -0.0066(2) 0.0017(2) 0.0020(2)
N11 0.045(2) 0.0276(18) 0.038(2) 0.0004(14) 0.0014(17) 0.0090(15)
C12 0.057(3) 0.030(2) 0.034(2) 0.0026(17) -0.001(2) 0.0096(19)
C13 0.081(4) 0.031(2) 0.052(3) 0.006(2) 0.017(3) 0.014(2)
S14 0.0884(11) 0.0272(6) 0.0695(9) 0.0074(6) 0.0228(8) 0.0184(6)
C15 0.059(3) 0.027(2) 0.042(2) -0.0031(18) 0.001(2) 0.011(2)
N21 0.047(2) 0.044(2) 0.053(3) -0.0108(19) 0.004(2) 0.0099(18)
C22 0.051(3) 0.038(2) 0.043(3) -0.008(2) -0.004(2) 0.013(2)
C23 0.068(4) 0.041(3) 0.056(3) -0.009(2) 0.006(3) 0.014(2)
C24 0.072(4) 0.069(4) 0.065(4) -0.019(3) 0.010(3) 0.028(3)
C25 0.059(4) 0.071(4) 0.071(4) -0.017(3) 0.017(3) 0.016(3)
C26 0.048(3) 0.064(4) 0.062(3) -0.007(3) 0.008(3) 0.005(3)
N31 0.042(2) 0.0268(18) 0.039(2) -0.0042(14) 0.0018(16) 0.0015(15)
C32 0.060(3) 0.031(2) 0.043(3) -0.0104(19) -0.003(2) 0.005(2)
S33 0.0837(11) 0.0376(7) 0.0492(7) -0.0184(5) -0.0080(7) 0.0125(6)
C34 0.063(3) 0.031(2) 0.052(3) -0.004(2) 0.004(2) 0.007(2)
C35 0.044(2) 0.025(2) 0.042(2) -0.0007(17) 0.007(2) 0.0005(17)
N41 0.055(3) 0.037(2) 0.059(3) -0.0131(19) -0.020(2) 0.0092(19)
C42 0.062(3) 0.034(2) 0.051(3) -0.012(2) -0.017(2) 0.004(2)
C43 0.110(6) 0.042(3) 0.057(3) -0.017(3) -0.025(4) 0.011(3)
C44 0.136(7) 0.058(4) 0.061(4) -0.018(3) -0.050(5) 0.024(4)
C45 0.121(7) 0.054(4) 0.089(5) -0.019(4) -0.067(5) 0.028(4)
C46 0.071(4) 0.051(3) 0.070(4) -0.015(3) -0.028(3) 0.019(3)
N51 0.045(2) 0.0235(17) 0.0371(19) 0.0056(13) 0.0109(16) 0.0039(14)
C52 0.062(3) 0.030(2) 0.038(2) 0.0032(18) 0.016(2) 0.008(2)
S53 0.1193(15) 0.0471(8) 0.0392(7) -0.0018(6) 0.0182(8) 0.0287(8)
C54 0.100(5) 0.040(3) 0.038(3) 0.005(2) 0.010(3) 0.026(3)
C55 0.054(3) 0.031(2) 0.034(2) 0.0101(17) 0.006(2) 0.006(2)
N61 0.042(2) 0.037(2) 0.063(3) 0.0141(19) 0.010(2) 0.0079(17)
C62 0.054(3) 0.029(2) 0.060(3) 0.011(2) 0.022(3) 0.008(2)
C63 0.094(5) 0.039(3) 0.077(4) 0.005(3) 0.041(4) 0.022(3)
C64 0.088(5) 0.051(4) 0.107(6) 0.022(4) 0.044(5) 0.032(3)
C65 0.060(4) 0.049(3) 0.111(6) 0.029(4) 0.028(4) 0.024(3)
C66 0.050(3) 0.053(3) 0.088(4) 0.023(3) 0.007(3) 0.008(3)
Cl1 0.0546(7) 0.0446(7) 0.0557(7) 0.0058(5) 0.0143(6) 0.0139(5)
O11A 0.37(4) 0.20(2) 0.21(2) 0.066(18) 0.25(3) 0.10(2)
O11B 0.31(3) 0.113(14) 0.120(14) 0.039(11) -0.041(17) -0.065(17)
O12 0.098(5) 0.110(5) 0.119(5) -0.005(4) -0.003(4) 0.032(4)
O13A 0.36(3) 0.108(12) 0.058(7) 0.011(7) 0.011(11) 0.136(16)
O13B 0.058(8) 0.086(10) 0.44(4) 0.026(16) -0.086(15) -0.025(7)
O14A 0.074(7) 0.035(5) 0.159(12) 0.002(6) -0.007(7) 0.027(4)
O14B 0.118(12) 0.082(9) 0.191(17) -0.061(10) -0.014(11) 0.015(8)
Cl2 0.1103(15) 0.0634(10) 0.0552(9) 0.0133(7) -0.0059(9) -0.0060(9)
O21 0.139(7) 0.081(5) 0.325(14) 0.067(6) 0.090(8) 0.013(4)
O22 0.86(5) 0.139(10) 0.125(9) -0.049(8) 0.030(16) 0.068(17)
O23 0.248(14) 0.144(9) 0.286(16) -0.031(9) -0.111(13) 0.008(9)
O24 0.307(15) 0.123(7) 0.283(14) 0.086(8) 0.171(12) 0.112(9)
O103 0.165(9) 0.203(11) 0.140(8) -0.002(7) 0.022(7) -0.013(7)
O104 0.65(4) 0.274(18) 0.194(14) 0.074(13) -0.26(2) -0.08(2)
O203 0.102(8) 0.185(13) 0.102(8) -0.001(8) -0.015(6) 0.027(8)
O204 0.174(8) 0.110(5) 0.147(7) 0.033(5) 0.078(6) 0.043(6)
O205 0.124(15) 0.155(18) 0.071(10) -0.009(10) 0.044(10) -0.062(13)
C101 0.33(3) 0.24(2) 0.22(2) 0.078(16) 0.19(2) 0.091(19)
C201 0.157(11) 0.092(7) 0.126(9) -0.016(6) 0.041(8) 0.021(7)
N102 0.48(3) 0.089(7) 0.080(6) 0.007(5) 0.076(12) 0.004(11)
N202 0.066(6) 0.076(6) 0.094(8) 0.019(5) 0.030(6) 0.013(5)
N206 0.14(2) 0.069(12) 0.089(14) -0.015(10) 0.069(15) -0.032(13)

loop_
_atom_type_symbol
_atom_type_description
_atom_type_scat_dispersion_real
_atom_type_scat_dispersion_imag
_atom_type_scat_source
Zn Zn 0.2839 1.4301 'International Tables Vol C Tables 4.2.6.8 and 6.1.1.4'
Cl Cl 0.1484 0.1585 'International Tables Vol C Tables 4.2.6.8 and 6.1.1.4'
S S 0.1246 0.1234 'International Tables Vol C Tables 4.2.6.8 and 6.1.1.4'
O O 0.0106 0.0060 'International Tables Vol C Tables 4.2.6.8 and 6.1.1.4'
C C 0.0033 0.0016 'International Tables Vol C Tables 4.2.6.8 and 6.1.1.4'
N N 0.0061 0.0033 'International Tables Vol C Tables 4.2.6.8 and 6.1.1.4'
H H 0.0000 0.0000 'International Tables Vol C Tables 4.2.6.8 and 6.1.1.4'

loop_
_geom_angle_atom_site_label_1
_geom_angle_atom_site_label_2
_geom_angle_atom_site_label_3
_geom_angle
_geom_angle_site_symmetry_1
_geom_angle_site_symmetry_3
N21 Zn1 N41 95.07(17) . .
N21 Zn1 N51 88.58(16) . 2_556
N41 Zn1 N51 174.25(15) . 2_556
N21 Zn1 N61 98.60(18) . 2_556
N41 Zn1 N61 98.22(19) . 2_556
N51 Zn1 N61 76.81(15) 2_556 2_556
N21 Zn1 N11 78.05(17) . .
N41 Zn1 N11 86.18(17) . .
N51 Zn1 N11 98.94(14) 2_556 .
N61 Zn1 N11 174.74(15) 2_556 .
N21 Zn1 N31 171.94(16) . .
N41 Zn1 N31 77.08(15) . .
N51 Zn1 N31 99.39(14) 2_556 .
N61 Zn1 N31 84.46(16) 2_556 .
N11 Zn1 N31 99.40(15) . .
C15 N11 C12 111.0(4) . .
C15 N11 Zn1 110.5(3) . .
C12 N11 Zn1 137.5(3) . .
C13 C12 N11 114.8(4) . .
C13 C12 C55 123.7(5) . .
N11 C12 C55 121.4(4) . .
C12 C13 S14 109.6(5) . .
C15 S14 C13 90.5(3) . .
N11 C15 C22 121.2(4) . .
N11 C15 S14 114.1(4) . .
C22 C15 S14 124.6(3) . .
C26 N21 C22 118.7(4) . .
C26 N21 Zn1 126.2(4) . .
C22 N21 Zn1 114.6(3) . .
N21 C22 C23 122.1(5) . .
N21 C22 C15 114.6(4) . .
C23 C22 C15 123.3(5) . .
C24 C23 C22 119.2(6) . .
C23 C24 C25 118.8(5) . .
C24 C25 C26 120.0(6) . .
N21 C26 C25 121.3(6) . .
C32 N31 C35 110.9(4) . .
C32 N31 Zn1 110.8(3) . .
C35 N31 Zn1 136.6(3) . .
N31 C32 C42 121.5(4) . .
N31 C32 S33 114.7(4) . .
C42 C32 S33 123.6(4) . .
C34 S33 C32 89.6(2) . .
C35 C34 S33 111.0(4) . .
C34 C35 N31 113.8(4) . .
C34 C35 C35 123.0(4) . 2_556
N31 C35 C35 123.1(3) . 2_556
C42 N41 C46 118.9(5) . .
C42 N41 Zn1 114.8(3) . .
C46 N41 Zn1 125.0(4) . .
N41 C42 C43 123.1(5) . .
N41 C42 C32 114.0(5) . .
C43 C42 C32 122.9(5) . .
C42 C43 C44 117.0(6) . .
C45 C44 C43 121.0(6) . .
C44 C45 C46 118.1(6) . .
N41 C46 C45 121.9(6) . .
C52 N51 C55 110.4(4) . .
C52 N51 Zn1 112.1(3) . 2_556
C55 N51 Zn1 136.7(3) . 2_556
N51 C52 C62 121.2(4) . .
N51 C52 S53 115.6(4) . .
C62 C52 S53 123.2(4) . .
C52 S53 C54 89.2(2) . .
C55 C54 S53 110.3(4) . .
C54 C55 N51 114.5(4) . .
C54 C55 C12 122.2(4) . .
N51 C55 C12 123.3(4) . .
C62 N61 C66 119.3(5) . .
C62 N61 Zn1 114.1(3) . 2_556
C66 N61 Zn1 125.3(5) . 2_556
N61 C62 C63 123.3(5) . .
N61 C62 C52 114.9(4) . .
C63 C62 C52 121.8(5) . .
C62 C63 C64 117.1(7) . .
C65 C64 C63 120.2(6) . .
C64 C65 C66 119.0(6) . .
N61 C66 C65 121.1(7) . .
O13B Cl1 O11B 81.7(13) . .
O13B Cl1 O11A 84.8(19) . .
O11B Cl1 O11A 54.4(15) . .
O13B Cl1 O14B 157.1(10) . .
O11B Cl1 O14B 117.5(12) . .
O11A Cl1 O14B 96.4(16) . .
O13B Cl1 O14A 112.1(10) . .
O11B Cl1 O14A 161.1(13) . .
O11A Cl1 O14A 112.2(11) . .
O14B Cl1 O14A 46.4(8) . .
O13B Cl1 O13A 51.0(15) . .
O11B Cl1 O13A 110.5(12) . .
O11A Cl1 O13A 136(2) . .
O14B Cl1 O13A 124.0(14) . .
O14A Cl1 O13A 88.3(9) . .
O13B Cl1 O12 111.3(11) . .
O11B Cl1 O12 70.8(15) . .
O11A Cl1 O12 120.1(13) . .
O14B Cl1 O12 87.9(7) . .
O14A Cl1 O12 113.1(6) . .
O13A Cl1 O12 82.0(10) . .
O11B O11A Cl1 61.9(10) . .
O11B O11A O13B 66.8(14) . .
Cl1 O11A O13B 47.1(8) . .
O11A O11B Cl1 63.7(13) . .
O11A O11B O12 115.8(16) . .
Cl1 O11B O12 57.0(9) . .
O11A O11B O13B 73(2) . .
Cl1 O11B O13B 49.1(8) . .
O12 O11B O13B 85.5(13) . .
Cl1 O12 O11B 52.2(10) . .
O13B O13A Cl1 61.1(14) . .
O13A O13B Cl1 67.9(10) . .
O13A O13B O11B 99.0(16) . .
Cl1 O13B O11B 49.2(10) . .
O13A O13B O11A 116.0(18) . .
Cl1 O13B O11A 48.1(13) . .
O11B O13B O11A 40.4(13) . .
O14B O14A Cl1 66.1(9) . .
O14A O14B Cl1 67.5(9) . .
O22 Cl2 O21 118.7(7) . .
O22 Cl2 O24 111.5(7) . .
O21 Cl2 O24 114.9(6) . .
O22 Cl2 O23 103.8(9) . .
O21 Cl2 O23 105.2(6) . .
O24 Cl2 O23 99.9(7) . .
N202 O204 N206 70.7(13) . .
N206 C201 N202 64.6(11) . .
O104 N102 O103 129.9(19) . .
O104 N102 C101 116.4(12) . .
O103 N102 C101 113.2(13) . .
O203 N202 O204 128.7(12) . .
O203 N202 C201 117.2(9) . .
O204 N202 C201 113.6(10) . .
O203 N202 N206 160.2(14) . .
O204 N202 N206 61.7(10) . .
C201 N202 N206 53.1(10) . .
O205 N206 C201 120(2) . .
O205 N206 O204 131(3) . .
C201 N206 O204 109(2) . .
O205 N206 N202 166.5(17) . .
C201 N206 N202 62.3(14) . .
O204 N206 N202 47.6(9) . .

loop_
_geom_bond_atom_site_label_1
_geom_bond_atom_site_label_2
_geom_bond_distance
_geom_bond_site_symmetry_2
Zn1 N21 2.150(4) .
Zn1 N41 2.164(5) .
Zn1 N51 2.168(4) 2_556
Zn1 N61 2.194(4) 2_556
Zn1 N11 2.195(4) .
Zn1 N31 2.198(4) .
N11 C15 1.332(6) .
N11 C12 1.381(7) .
C12 C13 1.364(7) .
C12 C55 1.465(7) .
C13 S14 1.726(6) .
S14 C15 1.698(5) .
C15 C22 1.473(8) .
N21 C26 1.335(8) .
N21 C22 1.350(7) .
C22 C23 1.380(7) .
C23 C24 1.369(9) .
C24 C25 1.373(10) .
C25 C26 1.384(8) .
N31 C32 1.312(6) .
N31 C35 1.385(6) .
C32 C42 1.467(7) .
C32 S33 1.720(5) .
S33 C34 1.699(6) .
C34 C35 1.375(7) .
C35 C35 1.449(9) 2_556
N41 C42 1.336(7) .
N41 C46 1.341(7) .
C42 C43 1.382(8) .
C43 C44 1.399(9) .
C44 C45 1.358(11) .
C45 C46 1.399(9) .
N51 C52 1.308(6) .
N51 C55 1.380(6) .
N51 Zn1 2.168(4) 2_556
C52 C62 1.469(7) .
C52 S53 1.712(5) .
S53 C54 1.714(6) .
C54 C55 1.373(7) .
N61 C62 1.317(7) .
N61 C66 1.352(7) .
N61 Zn1 2.194(4) 2_556
C62 C63 1.388(8) .
C63 C64 1.393(9) .
C64 C65 1.365(11) .
C65 C66 1.389(10) .
Cl1 O13B 1.331(18) .
Cl1 O11B 1.331(17) .
Cl1 O11A 1.352(11) .
Cl1 O14B 1.360(13) .
Cl1 O14A 1.374(8) .
Cl1 O13A 1.408(10) .
Cl1 O12 1.412(6) .
O11A O11B 1.23(3) .
O11A O13B 1.81(4) .
O11B O12 1.59(3) .
O11B O13B 1.74(3) .
O13A O13B 1.18(3) .
O14A O14B 1.078(19) .
Cl2 O22 1.286(10) .
Cl2 O21 1.373(6) .
Cl2 O24 1.384(8) .
Cl2 O23 1.432(9) .
O103 N102 1.221(10) .
O104 N102 1.158(13) .
O203 N202 1.183(11) .
O204 N202 1.193(9) .
O204 N206 1.42(2) .
O205 N206 1.18(3) .
C101 N102 1.460(18) .
C201 N206 1.35(3) .
C201 N202 1.494(14) .
N202 N206 1.52(3) .
